data_7009467
loop_
_publ_author_name
'Bailey, Philip J.'
'Dick, Caroline M. E.'
'Fabre, Sylvie'
'Parsons, Simon'

_publ_section_title
;
 Synthesis and characterisation of magnesium methyl complexes with
 monoanionic chelating nitrogen donor ligands and their reaction with
 dioxygen
;
_journal_issue 10
_journal_name_full 'Journal of the Chemical Society, Dalton Transactions'
_journal_page_first 1655
_journal_paper_doi 10.1039/b001316l
_journal_year 2000
_chemical_formula_moiety MgL2
_chemical_formula_sum 'C26 H38 Mg N4'
_chemical_formula_weight 430.91
_chemical_name_systematic
; 
 ? 
;
_space_group_IT_number 14
_symmetry_cell_setting monoclinic
_symmetry_space_group_name_Hall '-P 2yn'
_symmetry_space_group_name_H-M 'P 1 21/n 1'
_atom_sites_solution_hydrogens geom
_atom_sites_solution_primary direct
_atom_sites_solution_secondary difmap
_audit_creation_method SHELXL-97
_cell_angle_alpha 90.00
_cell_angle_beta 93.154(7)
_cell_angle_gamma 90.00
_cell_formula_units_Z 4
_cell_length_a 9.5281(6)
_cell_length_b 18.3692(13)
_cell_length_c 14.2891(10)
_cell_measurement_reflns_used 48
_cell_measurement_temperature 220(2)
_cell_measurement_theta_max 22
_cell_measurement_theta_min 20
_cell_volume 2497.1(3)
_computing_cell_refinement 'Stoe DIF4'
_computing_data_collection 'Stoe DIF4'
_computing_data_reduction 'Stoe REDU4'
_computing_molecular_graphics SHELXTL
_computing_structure_refinement 'SHELXL-97 (Sheldrick, 1997)'
_computing_structure_solution 'SHELXS-97 (Sheldrick, 1990)'
_diffrn_ambient_temperature 220(2)
_diffrn_measured_fraction_theta_full 0.977
_diffrn_measured_fraction_theta_max 0.977
_diffrn_measurement_method Omega-theta
_diffrn_radiation_monochromator graphite
_diffrn_radiation_source 'fine-focus sealed tube'
_diffrn_radiation_type CuK\a
_diffrn_radiation_wavelength 1.54178
_diffrn_reflns_av_R_equivalents 0.0147
_diffrn_reflns_av_sigmaI/netI 0.0181
_diffrn_reflns_limit_h_max 11
_diffrn_reflns_limit_h_min -11
_diffrn_reflns_limit_k_max 22
_diffrn_reflns_limit_k_min -21
_diffrn_reflns_limit_l_max 17
_diffrn_reflns_limit_l_min -8
_diffrn_reflns_number 9321
_diffrn_reflns_theta_full 70.11
_diffrn_reflns_theta_max 70.11
_diffrn_reflns_theta_min 3.92
_diffrn_standards_interval_time 60
_diffrn_standards_number 3
_exptl_absorpt_coefficient_mu 0.747
_exptl_absorpt_correction_T_max 0.900
_exptl_absorpt_correction_T_min 0.805
_exptl_absorpt_correction_type 'Optimised numerical'
_exptl_crystal_colour Yellow
_exptl_crystal_density_diffrn 1.146
_exptl_crystal_density_method 'not measured'
_exptl_crystal_description block
_exptl_crystal_F_000 936
_exptl_crystal_size_max 0.62
_exptl_crystal_size_mid 0.41
_exptl_crystal_size_min 0.27
_refine_diff_density_max 0.183
_refine_diff_density_min -0.162
_refine_diff_density_rms 0.029
_refine_ls_extinction_coef 0.0033(2)
_refine_ls_extinction_expression Fc^*^=kFc[1+0.001xFc^2^\l^3^/sin(2\q)]^-1/4^
_refine_ls_extinction_method SHELXL
_refine_ls_goodness_of_fit_ref 1.028
_refine_ls_hydrogen_treatment riding
_refine_ls_matrix_type full
_refine_ls_number_parameters 281
_refine_ls_number_reflns 4652
_refine_ls_number_restraints 0
_refine_ls_restrained_S_all 1.028
_refine_ls_R_factor_all 0.0418
_refine_ls_R_factor_gt 0.0346
_refine_ls_shift/su_max 0.001
_refine_ls_shift/su_mean 0.000
_refine_ls_structure_factor_coef Fsqd
_refine_ls_weighting_details 'calc w=1/[\s^2^(Fo^2^)+(0.0436P)^2^+0.6382P] where P=(Fo^2^+2Fc^2^)/3'
_refine_ls_weighting_scheme calc
_refine_ls_wR_factor_gt 0.0888
_refine_ls_wR_factor_ref 0.0931
_reflns_number_gt 4010
_reflns_number_total 4652
_reflns_threshold_expression >2sigma(I)
_cod_data_source_file b001316l.txt
_cod_data_source_block sfa110
_cod_depositor_comments
;
The following automatic conversions were performed:
'_atom_site_symetry_multiplicity' tag replaced with
'_atom_site_symmetry_multiplicity'.

Automatic conversion script
Id: cif_correct_tags 1440 2010-10-19 06:21:57Z saulius 

The following automatic conversions were performed:
'_symmetry_cell_setting' value 'Monoclinic' changed to 'monoclinic'
according to '/home/saulius/struct/CIF-dictionaries/cif_core.dic'
dictionary named 'cif_core.dic' version 2.4.1 from 2010-06-29.

Automatic conversion script
Id: cif_fix_enum 1527 2010-12-29 10:47:43Z saulius 
;
_cod_original_sg_symbol_H-M P21/n
_cod_database_code 7009467

loop_
_symmetry_equiv_pos_as_xyz
'x, y, z'
'-x+1/2, y+1/2, -z+1/2'
'-x, -y, -z'
'x-1/2, -y-1/2, z-1/2'

loop_
_atom_site_label
_atom_site_type_symbol
_atom_site_fract_x
_atom_site_fract_y
_atom_site_fract_z
_atom_site_U_iso_or_equiv
_atom_site_adp_type
_atom_site_occupancy
_atom_site_symmetry_multiplicity
_atom_site_calc_flag
_atom_site_refinement_flags
_atom_site_disorder_assembly
_atom_site_disorder_group
Mg1 Mg 0.51417(4) 0.19659(2) 0.86954(3) 0.03229(13) Uani 1 1 d . . .
C1A C 0.26647(13) 0.28557(7) 0.86566(8) 0.0327(3) Uani 1 1 d . . .
N1A N 0.30179(11) 0.21598(6) 0.85703(7) 0.0322(2) Uani 1 1 d . . .
C11A C 0.19634(14) 0.16194(8) 0.82413(9) 0.0383(3) Uani 1 1 d . . .
H11A H 0.1453 0.1808 0.7670 0.046 Uiso 1 1 calc R . .
C12A C 0.09071(17) 0.14741(10) 0.89864(12) 0.0556(4) Uani 1 1 d . . .
H12A H 0.0433 0.1924 0.9132 0.083 Uiso 1 1 calc R . .
H12B H 0.1397 0.1287 0.9549 0.083 Uiso 1 1 calc R . .
H12C H 0.0221 0.1120 0.8751 0.083 Uiso 1 1 calc R . .
C13A C 0.27139(17) 0.09204(8) 0.79980(11) 0.0480(4) Uani 1 1 d . . .
H13A H 0.3382 0.1021 0.7526 0.072 Uiso 1 1 calc R . .
H13B H 0.2031 0.0566 0.7756 0.072 Uiso 1 1 calc R . .
H13C H 0.3207 0.0728 0.8556 0.072 Uiso 1 1 calc R . .
C2A C 0.38067(14) 0.33288(7) 0.90902(9) 0.0344(3) Uani 1 1 d . . .
N2A N 0.50559(11) 0.30101(6) 0.91876(7) 0.0341(2) Uani 1 1 d . . .
C21A C 0.62735(15) 0.34090(8) 0.96054(10) 0.0408(3) Uani 1 1 d . . .
H21A H 0.6228 0.3921 0.9389 0.049 Uiso 1 1 calc R . .
C22A C 0.62879(17) 0.33956(9) 1.06723(10) 0.0479(4) Uani 1 1 d . . .
H22A H 0.5442 0.3627 1.0877 0.072 Uiso 1 1 calc R . .
H22B H 0.7106 0.3656 1.0929 0.072 Uiso 1 1 calc R . .
H22C H 0.6324 0.2895 1.0889 0.072 Uiso 1 1 calc R . .
C23A C 0.76025(16) 0.30626(11) 0.92787(12) 0.0604(5) Uani 1 1 d . . .
H23A H 0.7585 0.3071 0.8599 0.091 Uiso 1 1 calc R . .
H23B H 0.7661 0.2563 0.9496 0.091 Uiso 1 1 calc R . .
H23C H 0.8413 0.3332 0.9531 0.091 Uiso 1 1 calc R . .
C3A C 0.35621(17) 0.40451(8) 0.94124(11) 0.0471(4) Uani 1 1 d . . .
H3A H 0.4332 0.4243 0.9765 0.057 Uiso 1 1 calc R . .
C4A C 0.2425(2) 0.45153(9) 0.93166(13) 0.0602(5) Uani 1 1 d . . .
H4A H 0.2551 0.4963 0.9628 0.072 Uiso 1 1 calc R . .
C5A C 0.1150(2) 0.44325(9) 0.88415(14) 0.0603(5) Uani 1 1 d . . .
H5A H 0.0532 0.4832 0.8828 0.072 Uiso 1 1 calc R . .
C6A C 0.07018(17) 0.38062(9) 0.83798(11) 0.0513(4) Uani 1 1 d . . .
H6A H -0.0177 0.3845 0.8051 0.062 Uiso 1 1 calc R . .
C7A C 0.13344(15) 0.31342(8) 0.83239(10) 0.0429(3) Uani 1 1 d . . .
H7A H 0.0770 0.2787 0.7998 0.051 Uiso 1 1 calc R . .
C1B C 0.70407(14) 0.10478(7) 0.77310(9) 0.0338(3) Uani 1 1 d . . .
N1B N 0.62625(11) 0.16407(6) 0.75846(7) 0.0331(2) Uani 1 1 d . . .
C11B C 0.62117(15) 0.19976(8) 0.66596(9) 0.0381(3) Uani 1 1 d . . .
H11B H 0.6104 0.1620 0.6167 0.046 Uiso 1 1 calc R . .
C12B C 0.49464(17) 0.25017(10) 0.65807(11) 0.0521(4) Uani 1 1 d . . .
H12D H 0.4099 0.2225 0.6678 0.078 Uiso 1 1 calc R . .
H12E H 0.4878 0.2721 0.5962 0.078 Uiso 1 1 calc R . .
H12F H 0.5054 0.2881 0.7052 0.078 Uiso 1 1 calc R . .
C13B C 0.75346(17) 0.24345(9) 0.65084(11) 0.0521(4) Uani 1 1 d . . .
H13D H 0.8345 0.2115 0.6558 0.078 Uiso 1 1 calc R . .
H13E H 0.7638 0.2813 0.6980 0.078 Uiso 1 1 calc R . .
H13F H 0.7465 0.2654 0.5890 0.078 Uiso 1 1 calc R . .
C2B C 0.70323(13) 0.07415(7) 0.87039(9) 0.0325(3) Uani 1 1 d . . .
N2B N 0.62415(11) 0.11106(6) 0.92808(7) 0.0322(2) Uani 1 1 d . . .
C21B C 0.61496(14) 0.08784(8) 1.02602(9) 0.0362(3) Uani 1 1 d . . .
H21B H 0.6030 0.0343 1.0277 0.043 Uiso 1 1 calc R . .
C22B C 0.48703(15) 0.12356(9) 1.06489(10) 0.0449(3) Uani 1 1 d . . .
H22D H 0.4038 0.1104 1.0265 0.067 Uiso 1 1 calc R . .
H22E H 0.4985 0.1760 1.0644 0.067 Uiso 1 1 calc R . .
H22F H 0.4769 0.1072 1.1287 0.067 Uiso 1 1 calc R . .
C23B C 0.74619(16) 0.10842(10) 1.08622(11) 0.0511(4) Uani 1 1 d . . .
H23D H 0.8278 0.0854 1.0612 0.077 Uiso 1 1 calc R . .
H23E H 0.7362 0.0920 1.1500 0.077 Uiso 1 1 calc R . .
H23F H 0.7580 0.1609 1.0857 0.077 Uiso 1 1 calc R . .
C3B C 0.77970(15) 0.01110(8) 0.89926(10) 0.0411(3) Uani 1 1 d . . .
H3B H 0.7676 -0.0016 0.9620 0.049 Uiso 1 1 calc R . .
C4B C 0.86803(17) -0.03571(8) 0.85522(11) 0.0490(4) Uani 1 1 d . . .
H4B H 0.9030 -0.0744 0.8928 0.059 Uiso 1 1 calc R . .
C5B C 0.91333(19) -0.03529(9) 0.76580(12) 0.0545(4) Uani 1 1 d . . .
H5B H 0.9765 -0.0719 0.7495 0.065 Uiso 1 1 calc R . .
C6B C 0.8728(2) 0.01480(9) 0.69864(12) 0.0577(4) Uani 1 1 d . . .
H6B H 0.9132 0.0081 0.6407 0.069 Uiso 1 1 calc R . .
C7B C 0.78260(19) 0.07349(8) 0.70165(11) 0.0512(4) Uani 1 1 d . . .
H7B H 0.7706 0.0980 0.6440 0.061 Uiso 1 1 calc R . .

loop_
_atom_site_aniso_label
_atom_site_aniso_U_11
_atom_site_aniso_U_22
_atom_site_aniso_U_33
_atom_site_aniso_U_23
_atom_site_aniso_U_13
_atom_site_aniso_U_12
Mg1 0.0314(2) 0.0343(2) 0.0313(2) -0.00016(17) 0.00288(16) 0.00028(17)
C1A 0.0344(7) 0.0380(7) 0.0263(6) 0.0035(5) 0.0075(5) -0.0002(5)
N1A 0.0323(5) 0.0352(6) 0.0293(5) 0.0010(4) 0.0025(4) -0.0035(4)
C11A 0.0375(7) 0.0437(8) 0.0333(7) 0.0003(6) -0.0026(5) -0.0069(6)
C12A 0.0474(9) 0.0657(11) 0.0545(9) -0.0008(8) 0.0090(7) -0.0218(8)
C13A 0.0517(9) 0.0411(8) 0.0503(8) -0.0047(7) -0.0070(7) -0.0075(7)
C2A 0.0409(7) 0.0347(7) 0.0282(6) 0.0035(5) 0.0076(5) -0.0028(5)
N2A 0.0353(6) 0.0366(6) 0.0308(5) -0.0006(4) 0.0036(4) -0.0062(5)
C21A 0.0440(8) 0.0426(8) 0.0358(7) -0.0011(6) 0.0014(6) -0.0131(6)
C22A 0.0546(9) 0.0509(9) 0.0377(8) -0.0044(6) -0.0020(7) -0.0088(7)
C23A 0.0394(8) 0.0866(13) 0.0557(10) -0.0143(9) 0.0066(7) -0.0178(8)
C3A 0.0561(9) 0.0354(8) 0.0499(9) -0.0006(6) 0.0038(7) -0.0009(7)
C4A 0.0741(12) 0.0366(8) 0.0707(11) -0.0019(8) 0.0094(9) 0.0080(8)
C5A 0.0633(11) 0.0454(9) 0.0731(12) 0.0087(8) 0.0131(9) 0.0189(8)
C6A 0.0439(8) 0.0609(10) 0.0497(9) 0.0144(7) 0.0090(7) 0.0124(7)
C7A 0.0381(7) 0.0501(8) 0.0406(7) 0.0038(6) 0.0036(6) 0.0038(6)
C1B 0.0365(7) 0.0316(6) 0.0334(6) 0.0001(5) 0.0033(5) -0.0015(5)
N1B 0.0350(6) 0.0341(6) 0.0302(5) 0.0023(4) 0.0028(4) 0.0003(4)
C11B 0.0450(8) 0.0397(7) 0.0298(6) 0.0036(5) 0.0040(5) 0.0020(6)
C12B 0.0495(9) 0.0629(10) 0.0441(8) 0.0182(7) 0.0034(7) 0.0101(7)
C13B 0.0515(9) 0.0573(10) 0.0487(9) 0.0142(7) 0.0137(7) 0.0012(7)
C2B 0.0313(6) 0.0317(7) 0.0347(7) 0.0010(5) 0.0022(5) -0.0047(5)
N2B 0.0321(5) 0.0352(6) 0.0294(5) 0.0022(4) 0.0020(4) -0.0027(4)
C21B 0.0379(7) 0.0398(7) 0.0308(6) 0.0044(5) 0.0012(5) -0.0036(6)
C22B 0.0456(8) 0.0556(9) 0.0343(7) 0.0014(6) 0.0083(6) -0.0016(7)
C23B 0.0464(9) 0.0652(10) 0.0405(8) 0.0016(7) -0.0083(7) -0.0043(7)
C3B 0.0428(7) 0.0385(7) 0.0424(7) 0.0093(6) 0.0063(6) 0.0024(6)
C4B 0.0510(9) 0.0391(8) 0.0576(9) 0.0112(7) 0.0093(7) 0.0099(7)
C5B 0.0652(10) 0.0393(8) 0.0608(10) 0.0003(7) 0.0186(8) 0.0155(7)
C6B 0.0826(12) 0.0455(9) 0.0471(9) -0.0008(7) 0.0238(8) 0.0169(8)
C7B 0.0741(11) 0.0439(8) 0.0369(8) 0.0035(6) 0.0149(7) 0.0146(8)

loop_
_atom_type_symbol
_atom_type_description
_atom_type_scat_dispersion_real
_atom_type_scat_dispersion_imag
_atom_type_scat_source
C C 0.0181 0.0091 'International Tables Vol C Tables 4.2.6.8 and 6.1.1.4'
H H 0.0000 0.0000 'International Tables Vol C Tables 4.2.6.8 and 6.1.1.4'
N N 0.0311 0.0180 'International Tables Vol C Tables 4.2.6.8 and 6.1.1.4'
Mg Mg 0.1719 0.1771 'International Tables Vol C Tables 4.2.6.8 and 6.1.1.4'

loop_
_geom_angle_atom_site_label_1
_geom_angle_atom_site_label_2
_geom_angle_atom_site_label_3
_geom_angle
_geom_angle_site_symmetry_1
_geom_angle_site_symmetry_3
_geom_angle_publ_flag
N2B Mg1 N2A 127.58(5) . . ?
N2B Mg1 N1B 79.37(4) . . ?
N2A Mg1 N1B 124.86(5) . . ?
N2B Mg1 N1A 130.56(5) . . ?
N2A Mg1 N1A 79.02(4) . . ?
N1B Mg1 N1A 122.42(5) . . ?
N2B Mg1 C1A 148.14(4) . . ?
N2A Mg1 C1A 54.84(4) . . ?
N1B Mg1 C1A 127.88(4) . . ?
N1A Mg1 C1A 24.97(4) . . ?
N1A C1A C7A 122.67(12) . . ?
N1A C1A C2A 114.45(11) . . ?
C7A C1A C2A 122.82(12) . . ?
N1A C1A Mg1 40.69(6) . . ?
C7A C1A Mg1 158.02(10) . . ?
C2A C1A Mg1 75.21(7) . . ?
C1A N1A C11A 120.44(11) . . ?
C1A N1A Mg1 114.34(8) . . ?
C11A N1A Mg1 124.30(9) . . ?
N1A C11A C13A 108.76(11) . . ?
N1A C11A C12A 111.07(11) . . ?
C13A C11A C12A 110.37(13) . . ?
N2A C2A C3A 122.55(13) . . ?
N2A C2A C1A 114.45(11) . . ?
C3A C2A C1A 122.93(13) . . ?
C2A N2A C21A 120.38(11) . . ?
C2A N2A Mg1 115.48(9) . . ?
C21A N2A Mg1 124.12(9) . . ?
N2A C21A C23A 108.66(12) . . ?
N2A C21A C22A 111.19(11) . . ?
C23A C21A C22A 109.89(13) . . ?
C4A C3A C2A 133.45(16) . . ?
C5A C4A C3A 130.38(17) . . ?
C4A C5A C6A 124.92(16) . . ?
C7A C6A C5A 130.44(16) . . ?
C6A C7A C1A 133.37(15) . . ?
N1B C1B C7B 122.04(12) . . ?
N1B C1B C2B 114.99(11) . . ?
C7B C1B C2B 122.98(12) . . ?
C1B N1B C11B 119.79(11) . . ?
C1B N1B Mg1 115.29(8) . . ?
C11B N1B Mg1 124.89(8) . . ?
N1B C11B C12B 108.93(11) . . ?
N1B C11B C13B 112.08(12) . . ?
C12B C11B C13B 109.17(12) . . ?
N2B C2B C3B 122.34(12) . . ?
N2B C2B C1B 114.48(11) . . ?
C3B C2B C1B 123.18(12) . . ?
C2B N2B C21B 120.44(11) . . ?
C2B N2B Mg1 115.66(8) . . ?
C21B N2B Mg1 123.85(8) . . ?
N2B C21B C22B 108.32(11) . . ?
N2B C21B C23B 112.02(11) . . ?
C22B C21B C23B 109.67(12) . . ?
C4B C3B C2B 133.91(14) . . ?
C5B C4B C3B 130.77(15) . . ?
C6B C5B C4B 124.46(15) . . ?
C5B C6B C7B 130.89(15) . . ?
C6B C7B C1B 133.77(15) . . ?

loop_
_geom_bond_atom_site_label_1
_geom_bond_atom_site_label_2
_geom_bond_distance
_geom_bond_site_symmetry_2
_geom_bond_publ_flag
Mg1 N2B 2.0420(12) . ?
Mg1 N2A 2.0461(12) . ?
Mg1 N1B 2.0502(11) . ?
Mg1 N1A 2.0528(11) . ?
Mg1 C1A 2.8688(14) . ?
C1A N1A 1.3294(17) . ?
C1A C7A 1.4240(19) . ?
C1A C2A 1.4997(18) . ?
N1A C11A 1.4710(16) . ?
C11A C13A 1.519(2) . ?
C11A C12A 1.528(2) . ?
C2A N2A 1.3268(17) . ?
C2A C3A 1.4176(19) . ?
N2A C21A 1.4707(17) . ?
C21A C23A 1.514(2) . ?
C21A C22A 1.5240(19) . ?
C3A C4A 1.386(2) . ?
C4A C5A 1.367(3) . ?
C5A C6A 1.382(3) . ?
C6A C7A 1.378(2) . ?
C1B N1B 1.3276(17) . ?
C1B C7B 1.4202(19) . ?
C1B C2B 1.5002(18) . ?
N1B C11B 1.4737(16) . ?
C11B C12B 1.520(2) . ?
C11B C13B 1.520(2) . ?
C2B N2B 1.3325(17) . ?
C2B C3B 1.4175(19) . ?
N2B C21B 1.4701(16) . ?
C21B C22B 1.5164(19) . ?
C21B C23B 1.5258(19) . ?
C3B C4B 1.379(2) . ?
C4B C5B 1.371(2) . ?
C5B C6B 1.370(2) . ?
C6B C7B 1.381(2) . ?
